data_4331759
loop_
_publ_author_name
'Matsuura, Noriyuki'
'Igashira-Kamiyama, Asako'
'Kawamoto, Tatsuya'
'Konno, Takumi'

_publ_contact_author
;
     Takumi Konno
  Department of Chemistry, Graduate School of Science, Osaka University, 
Toyonaka, Osaka, 560-0043, Japan
;
_publ_section_title
;
 Linear-Type S-Bridged Triruthenium Complexes with Aliphatic Aminothiolate
 Ligands:&#x00A0; Synthesis, Characterization, and Properties
;
_journal_issue 1
_journal_name_full 'Inorganic Chemistry'
_journal_page_first 401
_journal_page_last 408
_journal_paper_doi 10.1021/ic0515002
_journal_volume 45
_journal_year 2006
_chemical_formula_sum 'C12 H43 N9 O12.5 Ru3 S6'
_chemical_formula_weight 1009.12
_space_group_IT_number 2
_symmetry_cell_setting triclinic
_symmetry_space_group_name_Hall '-P 1'
_symmetry_space_group_name_H-M 'P -1'
_atom_sites_solution_hydrogens geom
_atom_sites_solution_primary direct
_atom_sites_solution_secondary difmap
_cell_angle_alpha 68.77(5)
_cell_angle_beta 69.73(5)
_cell_angle_gamma 71.59(3)
_cell_formula_units_Z 2
_cell_length_a 11.482(13)
_cell_length_b 12.397(16)
_cell_length_c 13.221(10)
_cell_measurement_reflns_used 1768
_cell_measurement_temperature 200(2)
_cell_measurement_theta_max 27.4
_cell_measurement_theta_min 3.4
_cell_volume 1606(3)
_computing_cell_refinement PROCESS-AUTO
_computing_data_collection PROCESS-AUTO
_computing_data_reduction CrystalStructure
_computing_structure_refinement 'SHELXL-97 (Sheldrick, 1997)'
_computing_structure_solution 'SHELXS-97 (Sheldrick, 1990)'
_diffrn_ambient_temperature 200(2)
_diffrn_detector_area_resol_mean 10.00
_diffrn_measured_fraction_theta_full 0.973
_diffrn_measured_fraction_theta_max 0.973
_diffrn_measurement_device_type 'Rigaku RAXIS-RAPID'
_diffrn_measurement_method \w
_diffrn_radiation_monochromator graphite
_diffrn_radiation_source 'fine-focus sealed tube'
_diffrn_radiation_type MoK\a
_diffrn_radiation_wavelength 0.71075
_diffrn_reflns_av_R_equivalents 0.0650
_diffrn_reflns_av_sigmaI/netI 0.0565
_diffrn_reflns_limit_h_max 14
_diffrn_reflns_limit_h_min -14
_diffrn_reflns_limit_k_max 16
_diffrn_reflns_limit_k_min -16
_diffrn_reflns_limit_l_max 17
_diffrn_reflns_limit_l_min -15
_diffrn_reflns_number 14941
_diffrn_reflns_theta_full 27.48
_diffrn_reflns_theta_max 27.48
_diffrn_reflns_theta_min 3.20
_exptl_absorpt_coefficient_mu 1.850
_exptl_absorpt_correction_T_max 0.9466
_exptl_absorpt_correction_T_min 0.5248
_exptl_absorpt_correction_type empirical
_exptl_crystal_colour 'dark green'
_exptl_crystal_density_diffrn 2.087
_exptl_crystal_density_method 'not measured'
_exptl_crystal_description plate
_exptl_crystal_F_000 1012
_exptl_crystal_size_max 0.40
_exptl_crystal_size_mid 0.20
_exptl_crystal_size_min 0.03
_refine_diff_density_max 1.152
_refine_diff_density_min -1.368
_refine_diff_density_rms 0.221
_refine_ls_extinction_method none
_refine_ls_goodness_of_fit_ref 1.136
_refine_ls_hydrogen_treatment 'riding model'
_refine_ls_matrix_type full
_refine_ls_number_parameters 479
_refine_ls_number_reflns 7159
_refine_ls_number_restraints 42
_refine_ls_restrained_S_all 1.138
_refine_ls_R_factor_all 0.0679
_refine_ls_R_factor_gt 0.0520
_refine_ls_shift/su_max 0.001
_refine_ls_shift/su_mean 0.000
_refine_ls_structure_factor_coef Fsqd
_refine_ls_weighting_details 'calc w=1/[\s^2^(Fo^2^)+(0.0744P)^2^+10.6306P] where P=(Fo^2^+2Fc^2^)/3'
_refine_ls_weighting_scheme calc
_refine_ls_wR_factor_gt 0.1475
_refine_ls_wR_factor_ref 0.1779
_reflns_number_gt 5748
_reflns_number_total 7159
_reflns_threshold_expression >2sigma(I)
_cod_data_source_file ic0515002sup1.cif
_cod_data_source_block '[2b](NO3)3*3.5H2O'
_cod_depositor_comments
;
The following automatic conversions were performed:
'_atom_site_symetry_multiplicity' tag replaced with
'_atom_site_symmetry_multiplicity'.

Automatic conversion script
Id: cif_correct_tags 1440 2010-10-19 06:21:57Z saulius 
;
_cod_original_sg_symbol_H-M P-1
_cod_original_formula_sum 'C12 H43 N9 O12.50 Ru3 S6'
_cod_database_code 4331759

loop_
_symmetry_equiv_pos_as_xyz
'x, y, z'
'-x, -y, -z'

loop_
_atom_site_label
_atom_site_type_symbol
_atom_site_fract_x
_atom_site_fract_y
_atom_site_fract_z
_atom_site_U_iso_or_equiv
_atom_site_adp_type
_atom_site_occupancy
_atom_site_symmetry_multiplicity
_atom_site_calc_flag
_atom_site_refinement_flags
_atom_site_disorder_assembly
_atom_site_disorder_group
Ru1 Ru 0.81499(5) -0.17369(5) 0.97855(4) 0.02711(15) Uani 1 1 d . . .
Ru2 Ru 0.82500(5) 0.02787(5) 0.80211(4) 0.02717(15) Uani 1 1 d . . .
Ru3 Ru 0.84653(6) 0.22556(6) 0.63040(5) 0.03686(17) Uani 1 1 d . . .
S1 S 0.65541(15) -0.07217(16) 0.88793(14) 0.0309(3) Uani 1 1 d . . .
S2 S 0.96275(15) -0.16094(15) 0.80656(14) 0.0297(3) Uani 1 1 d . . .
S3 S 0.83670(14) 0.00170(14) 0.98687(13) 0.0271(3) Uani 1 1 d . . .
S4 S 0.99433(16) 0.12547(17) 0.73341(14) 0.0336(4) Uani 1 1 d . . .
S5 S 0.67915(18) 0.21192(16) 0.79009(15) 0.0357(4) Uani 1 1 d . . .
S6 S 0.83122(17) 0.05182(18) 0.61374(14) 0.0358(4) Uani 1 1 d . . .
O1 O 0.0253(7) 0.5173(5) 0.8697(5) 0.0590(17) Uani 1 1 d . . .
O2 O 0.1275(6) 0.6009(6) 0.7036(5) 0.0554(15) Uani 1 1 d . . .
O3 O -0.0684(7) 0.6005(6) 0.7369(6) 0.0630(17) Uani 1 1 d . . .
O4 O 0.4226(15) 0.6973(13) 0.8977(13) 0.070(4) Uani 0.50 1 d P A 1
O5 O 0.4487(19) 0.5174(17) 0.9367(17) 0.087(5) Uani 0.50 1 d P A 1
O6 O 0.4297(19) 0.6276(13) 0.7761(17) 0.090(6) Uani 0.50 1 d P A 1
O7 O 0.7216(13) 0.5799(12) 0.4604(13) 0.064(4) Uani 0.50 1 d P B 1
O8 O 0.9234(14) 0.5563(12) 0.4222(13) 0.056(3) Uani 0.50 1 d P B 1
O9 O 0.8252(14) 0.6682(18) 0.2955(16) 0.046(4) Uani 0.50 1 d PU B 1
O10 O 0.5613(12) 0.9007(14) 0.5482(18) 0.081(5) Uani 0.50 1 d P . 1
O11 O 0.4163(13) 1.0582(12) 0.5462(13) 0.058(3) Uani 0.50 1 d P . 1
O12 O 0.3813(18) 0.9008(18) 0.6786(19) 0.040(4) Uani 0.50 1 d PU C 1
O16 O 0.418(2) 0.884(3) 0.676(3) 0.082(9) Uani 0.50 1 d P D 2
O17 O 0.6732(9) 0.5298(9) 0.1966(7) 0.093(3) Uani 1 1 d . . .
O19 O 0.5362(16) 0.641(2) 0.3553(19) 0.126(9) Uani 0.50 1 d P E 1
O20 O 0.4811(17) 0.5094(17) 0.3979(15) 0.100(7) Uani 0.50 1 d P F 2
O18 O 0.6026(16) 0.6628(15) 0.6694(15) 0.082(5) Uani 0.50 1 d P G 2
N8 N 0.429(2) 0.6171(18) 0.8699(12) 0.028(4) Uani 0.50 1 d P A 1
O13 O 0.842(3) 0.566(2) 0.463(2) 0.128(9) Uani 0.50 1 d PU H 2
O14 O 0.8737(16) 0.6603(17) 0.2905(17) 0.047(4) Uani 0.50 1 d PU H 2
O15 O 0.686(2) 0.636(2) 0.3826(19) 0.102(6) Uani 0.50 1 d P H 2
N1 N 0.7775(6) -0.3292(5) 0.9732(5) 0.0365(13) Uani 1 1 d . . .
H1 H 0.8504 -0.3701 0.9341 0.044 Uiso 1 1 calc R . .
H2 H 0.7556 -0.3775 1.0453 0.044 Uiso 1 1 calc R . .
N2 N 0.9754(6) -0.2669(6) 1.0475(5) 0.0363(13) Uani 1 1 d . . .
H7 H 0.9842 -0.2238 1.0873 0.044 Uiso 1 1 calc R . .
H8 H 0.9604 -0.3387 1.0968 0.044 Uiso 1 1 calc R . .
N3 N 0.6782(6) -0.1779(5) 1.1398(5) 0.0343(12) Uani 1 1 d . . .
H13 H 0.5998 -0.1754 1.1338 0.041 Uiso 1 1 calc R . .
H14 H 0.7015 -0.2482 1.1914 0.041 Uiso 1 1 calc R . .
N4 N 1.0097(7) 0.2336(8) 0.4868(6) 0.059(2) Uani 1 1 d U . .
H19 H 1.0035 0.1953 0.4415 0.070 Uiso 1 1 calc R . .
H20 H 1.0082 0.3117 0.4461 0.070 Uiso 1 1 calc R . .
N5 N 0.8465(9) 0.3860(7) 0.6549(7) 0.061(2) Uani 1 1 d . . .
H25 H 0.9252 0.3808 0.6619 0.073 Uiso 1 1 calc R . .
H26 H 0.8339 0.4474 0.5921 0.073 Uiso 1 1 calc R . .
N6 N 0.7179(7) 0.3097(7) 0.5270(6) 0.0500(17) Uani 1 1 d . . .
H31 H 0.6439 0.3489 0.5665 0.060 Uiso 1 1 calc R . .
H32 H 0.7529 0.3653 0.4650 0.060 Uiso 1 1 calc R . .
N7 N 0.0275(7) 0.5719(5) 0.7676(6) 0.0439(15) Uani 1 1 d . . .
O21 O 0.436(3) 0.589(2) 0.893(3) 0.099(12) Uani 0.50 1 d P I 2
N9 N 0.8264(19) 0.6077(19) 0.3769(18) 0.038(5) Uani 0.50 1 d PU B 1
N10 N 0.4548(13) 0.9511(14) 0.5929(14) 0.045(3) Uani 0.50 1 d P C 1
C1 C 0.6729(8) -0.1895(8) 0.8256(7) 0.0435(18) Uani 1 1 d . . .
H3 H 0.6012 -0.1722 0.7929 0.052 Uiso 1 1 calc R . .
H4 H 0.7534 -0.1956 0.7656 0.052 Uiso 1 1 calc R . .
C2 C 0.6735(8) -0.3017(7) 0.9190(7) 0.0437(18) Uani 1 1 d . . .
H5 H 0.6835 -0.3678 0.8894 0.052 Uiso 1 1 calc R . .
H6 H 0.5907 -0.2951 0.9762 0.052 Uiso 1 1 calc R . .
C3 C 1.0999(6) -0.1818(7) 0.8571(5) 0.0317(14) Uani 1 1 d . . .
H9 H 1.1799 -0.1962 0.7985 0.038 Uiso 1 1 calc R . .
H10 H 1.0957 -0.1104 0.8765 0.038 Uiso 1 1 calc R . .
C4 C 1.0952(7) -0.2875(7) 0.9599(7) 0.0402(16) Uani 1 1 d . . .
H11 H 1.1015 -0.3586 0.9391 0.048 Uiso 1 1 calc R . .
H12 H 1.1685 -0.3023 0.9899 0.048 Uiso 1 1 calc R . .
C5 C 0.6810(6) 0.0337(6) 1.0837(6) 0.0320(14) Uani 1 1 d . . .
H15 H 0.6743 0.1009 1.1105 0.038 Uiso 1 1 calc R . .
H16 H 0.6130 0.0550 1.0456 0.038 Uiso 1 1 calc R . .
C6 C 0.6675(7) -0.0767(6) 1.1816(5) 0.0334(14) Uani 1 1 d . . .
H17 H 0.7349 -0.0966 1.2201 0.040 Uiso 1 1 calc R . .
H18 H 0.5840 -0.0625 1.2364 0.040 Uiso 1 1 calc R . .
C7 C 1.1188(7) 0.0748(8) 0.6183(6) 0.0419(17) Uani 1 1 d . . .
H21 H 1.2003 0.0397 0.6395 0.050 Uiso 1 1 calc R . .
H22 H 1.0950 0.0135 0.6024 0.050 Uiso 1 1 calc R . .
C8 C 1.1329(8) 0.1802(9) 0.5155(7) 0.053(2) Uani 1 1 d . . .
H23 H 1.1607 0.2396 0.5305 0.064 Uiso 1 1 calc R . .
H24 H 1.1982 0.1549 0.4516 0.064 Uiso 1 1 calc R . .
C9 C 0.7212(12) 0.3081(8) 0.8461(8) 0.063(3) Uani 1 1 d . . .
H27 H 0.6488 0.3326 0.9066 0.076 Uiso 1 1 calc R . .
H28 H 0.7954 0.2646 0.8773 0.076 Uiso 1 1 calc R . .
C11 C 0.6760(8) 0.1100(8) 0.5839(7) 0.0448(18) Uani 1 1 d . . .
H33 H 0.6548 0.0529 0.5603 0.054 Uiso 1 1 calc R . .
H34 H 0.6091 0.1257 0.6513 0.054 Uiso 1 1 calc R . .
C12 C 0.6867(9) 0.2253(9) 0.4886(8) 0.054(2) Uani 1 1 d . . .
H35 H 0.7542 0.2086 0.4218 0.065 Uiso 1 1 calc R . .
H36 H 0.6053 0.2609 0.4673 0.065 Uiso 1 1 calc R . .
C13 C 0.7520(12) 0.4135(10) 0.7512(11) 0.077(3) Uani 1 1 d . . .
H29 H 0.6732 0.4616 0.7286 0.093 Uiso 0.50 1 calc PR . .
H30 H 0.7818 0.4627 0.7777 0.093 Uiso 1 1 calc R . .
N11 N 0.791(3) 0.614(3) 0.398(3) 0.061(8) Uani 0.50 1 d PU H 2

loop_
_atom_site_aniso_label
_atom_site_aniso_U_11
_atom_site_aniso_U_22
_atom_site_aniso_U_33
_atom_site_aniso_U_23
_atom_site_aniso_U_13
_atom_site_aniso_U_12
Ru1 0.0250(3) 0.0339(3) 0.0264(3) -0.0107(2) -0.0049(2) -0.0113(2)
Ru2 0.0235(3) 0.0397(3) 0.0242(3) -0.0138(2) -0.0040(2) -0.0117(2)
Ru3 0.0408(3) 0.0521(4) 0.0235(3) -0.0039(2) -0.0095(2) -0.0246(3)
S1 0.0222(7) 0.0434(9) 0.0337(8) -0.0168(7) -0.0045(6) -0.0123(6)
S2 0.0259(7) 0.0406(9) 0.0283(8) -0.0157(6) -0.0062(6) -0.0093(6)
S3 0.0244(7) 0.0375(8) 0.0261(8) -0.0128(6) -0.0051(6) -0.0131(6)
S4 0.0335(8) 0.0517(10) 0.0238(8) -0.0114(7) -0.0051(6) -0.0220(7)
S5 0.0391(9) 0.0366(9) 0.0307(9) -0.0092(7) -0.0080(7) -0.0090(7)
S6 0.0324(8) 0.0573(11) 0.0262(8) -0.0177(7) -0.0067(6) -0.0154(8)
O1 0.085(5) 0.041(3) 0.042(3) -0.009(3) -0.007(3) -0.017(3)
O2 0.058(4) 0.051(4) 0.048(4) -0.007(3) -0.007(3) -0.015(3)
O3 0.065(4) 0.059(4) 0.065(4) -0.007(3) -0.018(3) -0.025(3)
O4 0.081(10) 0.054(8) 0.074(10) -0.012(7) -0.019(8) -0.018(7)
O5 0.100(14) 0.058(10) 0.104(14) -0.006(10) -0.048(11) -0.015(10)
O6 0.115(15) 0.039(8) 0.096(14) -0.017(8) -0.014(11) -0.007(8)
O7 0.037(7) 0.049(7) 0.068(9) 0.004(6) 0.009(7) -0.010(6)
O8 0.058(8) 0.045(7) 0.066(9) 0.002(6) -0.033(7) -0.015(6)
O9 0.038(7) 0.047(7) 0.039(6) 0.006(5) -0.003(6) -0.022(6)
O10 0.032(7) 0.064(9) 0.125(15) -0.024(10) -0.002(8) -0.007(6)
O11 0.047(7) 0.051(8) 0.063(9) -0.007(6) -0.010(6) -0.010(6)
O12 0.034(8) 0.033(7) 0.037(6) -0.009(5) 0.013(5) -0.013(6)
O16 0.058(16) 0.069(14) 0.095(17) -0.025(11) -0.015(14) 0.013(11)
O17 0.085(6) 0.119(7) 0.059(5) -0.013(5) -0.023(4) -0.013(5)
O19 0.044(9) 0.18(2) 0.111(16) 0.017(14) -0.031(10) -0.024(11)
O20 0.073(11) 0.093(13) 0.080(12) 0.019(9) -0.021(9) 0.003(9)
O18 0.066(10) 0.077(11) 0.083(11) -0.016(8) -0.009(8) -0.009(8)
N8 0.038(8) 0.026(10) 0.006(5) 0.005(5) 0.004(5) -0.011(7)
O13 0.129(14) 0.131(14) 0.110(13) 0.010(10) -0.059(12) -0.029(12)
O14 0.052(8) 0.038(6) 0.049(7) -0.004(5) -0.007(7) -0.022(7)
O15 0.094(14) 0.127(18) 0.104(16) -0.031(13) -0.023(12) -0.054(13)
N1 0.046(3) 0.037(3) 0.029(3) -0.009(2) -0.004(2) -0.020(3)
N2 0.036(3) 0.043(3) 0.034(3) -0.013(3) -0.010(2) -0.011(3)
N3 0.037(3) 0.045(3) 0.023(3) -0.006(2) -0.004(2) -0.021(3)
N4 0.053(4) 0.099(5) 0.029(3) -0.005(3) -0.010(3) -0.041(4)
N5 0.091(6) 0.051(4) 0.052(5) 0.004(3) -0.033(4) -0.037(4)
N6 0.053(4) 0.059(4) 0.044(4) -0.002(3) -0.023(3) -0.023(3)
N7 0.055(4) 0.029(3) 0.046(4) -0.014(3) -0.008(3) -0.008(3)
O21 0.087(15) 0.036(12) 0.15(3) 0.017(13) -0.057(17) -0.004(10)
N9 0.034(7) 0.027(6) 0.041(8) -0.008(5) 0.010(6) -0.013(5)
N10 0.032(7) 0.062(9) 0.056(9) -0.026(7) -0.012(6) -0.018(7)
C1 0.039(4) 0.061(5) 0.048(5) -0.025(4) -0.015(3) -0.017(4)
C2 0.044(4) 0.050(4) 0.051(5) -0.022(4) -0.007(3) -0.026(4)
C3 0.021(3) 0.052(4) 0.024(3) -0.013(3) 0.002(2) -0.017(3)
C4 0.029(3) 0.053(4) 0.047(4) -0.018(3) -0.017(3) -0.007(3)
C5 0.022(3) 0.045(4) 0.030(3) -0.015(3) -0.001(2) -0.009(3)
C6 0.035(3) 0.046(4) 0.021(3) -0.014(3) 0.005(2) -0.019(3)
C7 0.035(4) 0.069(5) 0.024(3) -0.016(3) 0.005(3) -0.025(4)
C8 0.041(4) 0.088(7) 0.043(5) -0.022(4) -0.001(3) -0.037(4)
C9 0.109(9) 0.052(5) 0.043(5) -0.018(4) -0.023(5) -0.027(5)
C11 0.038(4) 0.062(5) 0.046(4) -0.018(4) -0.015(3) -0.018(4)
C12 0.058(5) 0.069(6) 0.051(5) -0.018(4) -0.035(4) -0.010(4)
C13 0.091(8) 0.065(7) 0.095(9) -0.034(6) -0.014(7) -0.042(6)
N11 0.074(12) 0.061(10) 0.069(11) -0.031(8) -0.021(9) -0.025(8)

loop_
_atom_type_symbol
_atom_type_description
_atom_type_scat_dispersion_real
_atom_type_scat_dispersion_imag
_atom_type_scat_source
C C 0.0033 0.0016 'International Tables Vol C Tables 4.2.6.8 and 6.1.1.4'
H H 0.0000 0.0000 'International Tables Vol C Tables 4.2.6.8 and 6.1.1.4'
N N 0.0061 0.0033 'International Tables Vol C Tables 4.2.6.8 and 6.1.1.4'
O O 0.0106 0.0060 'International Tables Vol C Tables 4.2.6.8 and 6.1.1.4'
Ru Ru -1.2594 0.8363 'International Tables Vol C Tables 4.2.6.8 and 6.1.1.4'
S S 0.1246 0.1234 'International Tables Vol C Tables 4.2.6.8 and 6.1.1.4'

loop_
_geom_angle_atom_site_label_1
_geom_angle_atom_site_label_2
_geom_angle_atom_site_label_3
_geom_angle
_geom_angle_site_symmetry_1
N1 Ru1 N2 94.8(3) .
N1 Ru1 N3 92.2(2) .
N2 Ru1 N3 94.9(2) .
N1 Ru1 S2 90.56(18) .
N2 Ru1 S2 85.01(19) .
N3 Ru1 S2 177.25(16) .
N1 Ru1 S3 175.00(18) .
N2 Ru1 S3 89.53(18) .
N3 Ru1 S3 84.86(17) .
S2 Ru1 S3 92.39(8) .
N1 Ru1 S1 85.14(19) .
N2 Ru1 S1 174.67(17) .
N3 Ru1 S1 90.48(19) .
S2 Ru1 S1 89.66(10) .
S3 Ru1 S1 90.82(9) .
N1 Ru1 Ru2 123.32(18) .
N2 Ru1 Ru2 121.20(18) .
N3 Ru1 Ru2 122.79(18) .
S2 Ru1 Ru2 55.30(7) .
S3 Ru1 Ru2 55.83(8) .
S1 Ru1 Ru2 55.13(7) .
N1 Ru1 Ru3 124.28(18) .
N2 Ru1 Ru3 119.72(18) .
N3 Ru1 Ru3 123.31(18) .
S2 Ru1 Ru3 54.72(7) .
S3 Ru1 Ru3 54.98(8) .
S1 Ru1 Ru3 56.62(7) .
Ru2 Ru1 Ru3 1.497(12) .
S4 Ru2 S5 89.89(12) .
S4 Ru2 S1 174.76(6) .
S5 Ru2 S1 90.40(12) .
S4 Ru2 S2 93.15(12) .
S5 Ru2 S2 175.39(6) .
S1 Ru2 S2 86.89(11) .
S4 Ru2 S6 89.17(8) .
S5 Ru2 S6 87.80(9) .
S1 Ru2 S6 96.08(8) .
S2 Ru2 S6 88.77(9) .
S4 Ru2 S3 87.13(8) .
S5 Ru2 S3 94.82(9) .
S1 Ru2 S3 87.63(8) .
S2 Ru2 S3 88.80(8) .
S6 Ru2 S3 175.46(6) .
S4 Ru2 Ru3 54.08(7) .
S5 Ru2 Ru3 54.02(8) .
S1 Ru2 Ru3 129.65(7) .
S2 Ru2 Ru3 125.65(8) .
S6 Ru2 Ru3 53.90(8) .
S3 Ru2 Ru3 125.16(7) .
S4 Ru2 Ru1 122.89(8) .
S5 Ru2 Ru1 127.48(8) .
S1 Ru2 Ru1 53.36(7) .
S2 Ru2 Ru1 53.11(8) .
S6 Ru2 Ru1 127.61(8) .
S3 Ru2 Ru1 53.08(7) .
Ru3 Ru2 Ru1 176.98(2) .
N5 Ru3 N6 94.1(3) .
N5 Ru3 N4 94.8(4) .
N6 Ru3 N4 92.2(3) .
N5 Ru3 S5 85.0(3) .
N6 Ru3 S5 90.8(2) .
N4 Ru3 S5 177.0(2) .
N5 Ru3 S4 89.3(2) .
N6 Ru3 S4 175.7(2) .
N4 Ru3 S4 84.7(2) .
S5 Ru3 S4 92.28(11) .
N5 Ru3 S6 175.5(3) .
N6 Ru3 S6 84.9(2) .
N4 Ru3 S6 89.5(3) .
S5 Ru3 S6 90.66(9) .
S4 Ru3 S6 92.00(9) .
N5 Ru3 Ru2 121.4(2) .
N6 Ru3 Ru2 124.2(2) .
N4 Ru3 Ru2 122.1(2) .
S5 Ru3 Ru2 55.75(7) .
S4 Ru3 Ru2 55.68(7) .
S6 Ru3 Ru2 56.31(8) .
N5 Ru3 Ru1 120.7(2) .
N6 Ru3 Ru1 125.7(2) .
N4 Ru3 Ru1 121.3(2) .
S5 Ru3 Ru1 56.54(7) .
S4 Ru3 Ru1 54.16(7) .
S6 Ru3 Ru1 57.11(8) .
Ru2 Ru3 Ru1 1.526(13) .
C1 S1 Ru1 95.4(3) .
C1 S1 Ru2 112.9(3) .
Ru1 S1 Ru2 71.51(10) .
C3 S2 Ru1 96.2(2) .
C3 S2 Ru2 112.7(3) .
Ru1 S2 Ru2 71.59(8) .
C5 S3 Ru1 95.8(2) .
C5 S3 Ru2 113.0(2) .
Ru1 S3 Ru2 71.10(7) .
C7 S4 Ru3 95.3(3) .
C7 S4 Ru2 112.1(3) .
Ru3 S4 Ru2 70.24(9) .
C9 S5 Ru3 95.5(4) .
C9 S5 Ru2 111.4(4) .
Ru3 S5 Ru2 70.22(9) .
C11 S6 Ru3 95.8(3) .
C11 S6 Ru2 113.9(3) .
Ru3 S6 Ru2 69.79(7) .
O11 O10 N10 109.7(18) 2_676
O10 O11 N10 124.0(17) 2_676
O4 N8 O6 121.7(19) .
O4 N8 O5 117.7(19) .
O6 N8 O5 120.2(19) .
C2 N1 Ru1 112.5(5) .
C2 N1 H1 109.1 .
Ru1 N1 H1 109.1 .
C2 N1 H2 109.1 .
Ru1 N1 H2 109.1 .
H1 N1 H2 107.8 .
C4 N2 Ru1 112.5(4) .
C4 N2 H7 109.1 .
Ru1 N2 H7 109.1 .
C4 N2 H8 109.1 .
Ru1 N2 H8 109.1 .
H7 N2 H8 107.8 .
C6 N3 Ru1 112.7(4) .
C6 N3 H13 109.1 .
Ru1 N3 H13 109.1 .
C6 N3 H14 109.1 .
Ru1 N3 H14 109.1 .
H13 N3 H14 107.8 .
C8 N4 Ru3 114.1(5) .
C8 N4 H19 108.7 .
Ru3 N4 H19 108.7 .
C8 N4 H20 108.7 .
Ru3 N4 H20 108.7 .
H19 N4 H20 107.6 .
C13 N5 Ru3 114.2(6) .
C13 N5 H25 108.7 .
Ru3 N5 H25 108.7 .
C13 N5 H26 108.7 .
Ru3 N5 H26 108.7 .
H25 N5 H26 107.6 .
C12 N6 Ru3 113.3(5) .
C12 N6 H31 108.9 .
Ru3 N6 H31 108.9 .
C12 N6 H32 108.9 .
Ru3 N6 H32 108.9 .
H31 N6 H32 107.7 .
O3 N7 O2 121.9(7) .
O3 N7 O1 120.0(8) .
O2 N7 O1 117.9(8) .
O9 N9 O8 129(2) .
O9 N9 O7 125(2) .
O8 N9 O7 105.9(17) .
O10 N10 O12 124.0(19) .
O10 N10 O11 117.9(16) .
O12 N10 O11 118.0(16) .
C2 C1 S1 106.2(5) .
C2 C1 H3 110.5 .
S1 C1 H3 110.5 .
C2 C1 H4 110.5 .
S1 C1 H4 110.5 .
H3 C1 H4 108.7 .
C1 C2 N1 112.3(6) .
C1 C2 H5 109.1 .
N1 C2 H5 109.1 .
C1 C2 H6 109.1 .
N1 C2 H6 109.1 .
H5 C2 H6 107.9 .
C4 C3 S2 106.9(4) .
C4 C3 H9 110.3 .
S2 C3 H9 110.3 .
C4 C3 H10 110.3 .
S2 C3 H10 110.3 .
H9 C3 H10 108.6 .
N2 C4 C3 110.6(6) .
N2 C4 H11 109.5 .
C3 C4 H11 109.5 .
N2 C4 H12 109.5 .
C3 C4 H12 109.5 .
H11 C4 H12 108.1 .
C6 C5 S3 107.4(5) .
C6 C5 H15 110.2 .
S3 C5 H15 110.2 .
C6 C5 H16 110.2 .
S3 C5 H16 110.2 .
H15 C5 H16 108.5 .
N3 C6 C5 109.6(5) .
N3 C6 H17 109.7 .
C5 C6 H17 109.7 .
N3 C6 H18 109.7 .
C5 C6 H18 109.7 .
H17 C6 H18 108.2 .
C8 C7 S4 108.2(6) .
C8 C7 H21 110.1 .
S4 C7 H21 110.1 .
C8 C7 H22 110.1 .
S4 C7 H22 110.1 .
H21 C7 H22 108.4 .
N4 C8 C7 109.4(6) .
N4 C8 H23 109.8 .
C7 C8 H23 109.8 .
N4 C8 H24 109.8 .
C7 C8 H24 109.8 .
H23 C8 H24 108.2 .
C13 C9 S5 107.4(7) .
C13 C9 H27 110.2 .
S5 C9 H27 110.2 .
C13 C9 H28 110.2 .
S5 C9 H28 110.2 .
H27 C9 H28 108.5 .
C12 C11 S6 105.8(6) .
C12 C11 H33 110.6 .
S6 C11 H33 110.6 .
C12 C11 H34 110.6 .
S6 C11 H34 110.6 .
H33 C11 H34 108.7 .
N6 C12 C11 109.2(6) .
N6 C12 H35 109.8 .
C11 C12 H35 109.8 .
N6 C12 H36 109.8 .
C11 C12 H36 109.8 .
H35 C12 H36 108.3 .
N5 C13 C9 114.2(9) .
N5 C13 H29 108.7 .
C9 C13 H29 108.7 .
N5 C13 H30 108.7 .
C9 C13 H30 108.7 .
H29 C13 H30 107.6 .
O13 N11 O15 141(4) .
O13 N11 O14 112(3) .
O15 N11 O14 106(3) .

loop_
_geom_bond_atom_site_label_1
_geom_bond_atom_site_label_2
_geom_bond_distance
_geom_bond_site_symmetry_2
Ru1 N1 2.134(6) .
Ru1 N2 2.148(6) .
Ru1 N3 2.160(6) .
Ru1 S2 2.304(3) .
Ru1 S3 2.310(3) .
Ru1 S1 2.313(3) .
Ru1 Ru2 2.734(3) .
Ru1 Ru3 5.413(6) .
Ru2 S4 2.353(3) .
Ru2 S5 2.355(3) .
Ru2 S1 2.365(3) .
Ru2 S2 2.369(3) .
Ru2 S6 2.377(2) .
Ru2 S3 2.391(2) .
Ru2 Ru3 2.681(3) .
Ru3 N5 2.128(8) .
Ru3 N6 2.128(7) .
Ru3 N4 2.154(8) .
Ru3 S5 2.305(3) .
Ru3 S4 2.307(3) .
Ru3 S6 2.308(3) .
S1 C1 1.845(8) .
S2 C3 1.828(7) .
S3 C5 1.824(7) .
S4 C7 1.837(7) .
S5 C9 1.858(9) .
S6 C11 1.822(8) .
O1 N7 1.267(9) .
O2 N7 1.237(9) .
O3 N7 1.209(10) .
O4 N8 1.15(3) .
O5 N8 1.24(3) .
O6 N8 1.20(3) .
O7 N9 1.36(2) .
O8 N9 1.32(3) .
O9 N9 1.07(3) .
O10 O11 1.13(2) 2_676
O10 N10 1.23(2) .
O11 O10 1.13(2) 2_676
O11 N10 1.25(2) .
O12 N10 1.24(3) .
O13 N11 1.09(4) .
O14 N11 1.44(4) .
O15 N11 1.22(3) .
N1 C2 1.488(10) .
N1 H1 0.9200 .
N1 H2 0.9200 .
N2 C4 1.479(10) .
N2 H7 0.9200 .
N2 H8 0.9200 .
N3 C6 1.501(9) .
N3 H13 0.9200 .
N3 H14 0.9200 .
N4 C8 1.477(12) .
N4 H19 0.9200 .
N4 H20 0.9200 .
N5 C13 1.428(15) .
N5 H25 0.9200 .
N5 H26 0.9200 .
N6 C12 1.492(11) .
N6 H31 0.9200 .
N6 H32 0.9200 .
C1 C2 1.488(12) .
C1 H3 0.9900 .
C1 H4 0.9900 .
C2 H5 0.9900 .
C2 H6 0.9900 .
C3 C4 1.507(11) .
C3 H9 0.9900 .
C3 H10 0.9900 .
C4 H11 0.9900 .
C4 H12 0.9900 .
C5 C6 1.511(10) .
C5 H15 0.9900 .
C5 H16 0.9900 .
C6 H17 0.9900 .
C6 H18 0.9900 .
C7 C8 1.509(12) .
C7 H21 0.9900 .
C7 H22 0.9900 .
C8 H23 0.9900 .
C8 H24 0.9900 .
C9 C13 1.485(15) .
C9 H27 0.9900 .
C9 H28 0.9900 .
C11 C12 1.531(13) .
C11 H33 0.9900 .
C11 H34 0.9900 .
C12 H35 0.9900 .
C12 H36 0.9900 .
C13 H29 0.9900 .
C13 H30 0.9900 .

loop_
_geom_torsion_atom_site_label_1
_geom_torsion_atom_site_label_2
_geom_torsion_atom_site_label_3
_geom_torsion_atom_site_label_4
_geom_torsion
_geom_torsion_site_symmetry_1
N1 Ru1 Ru2 S4 -130.0(2) .
N2 Ru1 Ru2 S4 -9.1(2) .
N3 Ru1 Ru2 S4 111.4(2) .
S2 Ru1 Ru2 S4 -66.19(10) .
S3 Ru1 Ru2 S4 55.90(8) .
S1 Ru1 Ru2 S4 175.53(7) .
Ru3 Ru1 Ru2 S4 0.6(5) .
N1 Ru1 Ru2 S5 110.4(2) .
N2 Ru1 Ru2 S5 -128.6(2) .
N3 Ru1 Ru2 S5 -8.12(19) .
S2 Ru1 Ru2 S5 174.25(8) .
S3 Ru1 Ru2 S5 -63.65(10) .
S1 Ru1 Ru2 S5 55.98(10) .
Ru3 Ru1 Ru2 S5 -119.0(5) .
N1 Ru1 Ru2 S1 54.4(2) .
N2 Ru1 Ru2 S1 175.4(2) .
N3 Ru1 Ru2 S1 -64.1(2) .
S2 Ru1 Ru2 S1 118.28(9) .
S3 Ru1 Ru2 S1 -119.63(8) .
Ru3 Ru1 Ru2 S1 -174.9(5) .
N1 Ru1 Ru2 S2 -63.8(2) .
N2 Ru1 Ru2 S2 57.1(2) .
N3 Ru1 Ru2 S2 177.62(19) .
S3 Ru1 Ru2 S2 122.09(10) .
S1 Ru1 Ru2 S2 -118.28(9) .
Ru3 Ru1 Ru2 S2 66.8(5) .
N1 Ru1 Ru2 S6 -11.6(2) .
N2 Ru1 Ru2 S6 109.4(2) .
N3 Ru1 Ru2 S6 -130.1(2) .
S2 Ru1 Ru2 S6 52.26(10) .
S3 Ru1 Ru2 S6 174.36(7) .
S1 Ru1 Ru2 S6 -66.02(9) .
Ru3 Ru1 Ru2 S6 119.1(5) .
N1 Ru1 Ru2 S3 174.1(2) .
N2 Ru1 Ru2 S3 -65.0(2) .
N3 Ru1 Ru2 S3 55.5(2) .
S2 Ru1 Ru2 S3 -122.09(10) .
S1 Ru1 Ru2 S3 119.63(8) .
Ru3 Ru1 Ru2 S3 -55.3(5) .
N1 Ru1 Ru2 Ru3 -130.6(5) .
N2 Ru1 Ru2 Ru3 -9.7(5) .
N3 Ru1 Ru2 Ru3 110.8(5) .
S2 Ru1 Ru2 Ru3 -66.8(5) .
S3 Ru1 Ru2 Ru3 55.3(5) .
S1 Ru1 Ru2 Ru3 174.9(5) .
S4 Ru2 Ru3 N5 -64.2(3) .
S5 Ru2 Ru3 N5 57.4(3) .
S1 Ru2 Ru3 N5 111.2(3) .
S2 Ru2 Ru3 N5 -128.3(3) .
S6 Ru2 Ru3 N5 175.4(3) .
S3 Ru2 Ru3 N5 -10.0(3) .
Ru1 Ru2 Ru3 N5 -63.6(6) .
S4 Ru2 Ru3 N6 174.8(3) .
S5 Ru2 Ru3 N6 -63.7(3) .
S1 Ru2 Ru3 N6 -9.9(3) .
S2 Ru2 Ru3 N6 110.6(3) .
S6 Ru2 Ru3 N6 54.4(3) .
S3 Ru2 Ru3 N6 -131.1(3) .
Ru1 Ru2 Ru3 N6 175.4(5) .
S4 Ru2 Ru3 N4 55.9(3) .
S5 Ru2 Ru3 N4 177.4(2) .
S1 Ru2 Ru3 N4 -128.8(3) .
S2 Ru2 Ru3 N4 -8.3(2) .
S6 Ru2 Ru3 N4 -64.5(3) .
S3 Ru2 Ru3 N4 110.0(3) .
Ru1 Ru2 Ru3 N4 56.5(6) .
S4 Ru2 Ru3 S5 -121.53(10) .
S1 Ru2 Ru3 S5 53.81(10) .
S2 Ru2 Ru3 S5 174.32(8) .
S6 Ru2 Ru3 S5 118.08(10) .
S3 Ru2 Ru3 S5 -67.40(11) .
Ru1 Ru2 Ru3 S5 -120.9(5) .
S5 Ru2 Ru3 S4 121.53(10) .
S1 Ru2 Ru3 S4 175.34(8) .
S2 Ru2 Ru3 S4 -64.15(10) .
S6 Ru2 Ru3 S4 -120.39(9) .
S3 Ru2 Ru3 S4 54.14(8) .
Ru1 Ru2 Ru3 S4 0.6(5) .
S4 Ru2 Ru3 S6 120.39(9) .
S5 Ru2 Ru3 S6 -118.08(10) .
S1 Ru2 Ru3 S6 -64.27(9) .
S2 Ru2 Ru3 S6 56.25(10) .
S3 Ru2 Ru3 S6 174.53(7) .
Ru1 Ru2 Ru3 S6 121.0(5) .
S4 Ru2 Ru3 Ru1 -0.6(5) .
S5 Ru2 Ru3 Ru1 120.9(5) .
S1 Ru2 Ru3 Ru1 174.7(5) .
S2 Ru2 Ru3 Ru1 -64.8(5) .
S6 Ru2 Ru3 Ru1 -121.0(5) .
S3 Ru2 Ru3 Ru1 53.5(5) .
N1 Ru1 Ru3 N5 167.4(4) .
N2 Ru1 Ru3 N5 -72.3(4) .
N3 Ru1 Ru3 N5 47.2(4) .
S2 Ru1 Ru3 N5 -130.5(3) .
S3 Ru1 Ru3 N5 -6.6(3) .
S1 Ru1 Ru3 N5 112.3(3) .
Ru2 Ru1 Ru3 N5 117.3(6) .
N1 Ru1 Ru3 N6 45.4(4) .
N2 Ru1 Ru3 N6 165.8(3) .
N3 Ru1 Ru3 N6 -74.8(3) .
S2 Ru1 Ru3 N6 107.5(3) .
S3 Ru1 Ru3 N6 -128.6(3) .
S1 Ru1 Ru3 N6 -9.7(3) .
Ru2 Ru1 Ru3 N6 -4.7(6) .
N1 Ru1 Ru3 N4 -74.1(3) .
N2 Ru1 Ru3 N4 46.2(3) .
N3 Ru1 Ru3 N4 165.6(3) .
S2 Ru1 Ru3 N4 -12.0(2) .
S3 Ru1 Ru3 N4 111.9(3) .
S1 Ru1 Ru3 N4 -129.3(2) .
Ru2 Ru1 Ru3 N4 -124.3(6) .
N1 Ru1 Ru3 S5 108.4(2) .
N2 Ru1 Ru3 S5 -131.3(2) .
N3 Ru1 Ru3 S5 -11.87(19) .
S2 Ru1 Ru3 S5 170.46(7) .
S3 Ru1 Ru3 S5 -65.63(10) .
S1 Ru1 Ru3 S5 53.23(10) .
Ru2 Ru1 Ru3 S5 58.2(5) .
N1 Ru1 Ru3 S4 -129.2(2) .
N2 Ru1 Ru3 S4 -8.90(19) .
N3 Ru1 Ru3 S4 110.6(2) .
S2 Ru1 Ru3 S4 -67.12(10) .
S3 Ru1 Ru3 S4 56.79(8) .
S1 Ru1 Ru3 S4 175.65(7) .
Ru2 Ru1 Ru3 S4 -179(99) .
N1 Ru1 Ru3 S6 -8.0(2) .
N2 Ru1 Ru3 S6 112.3(2) .
N3 Ru1 Ru3 S6 -128.2(2) .
S2 Ru1 Ru3 S6 54.11(10) .
S3 Ru1 Ru3 S6 178.03(7) .
S1 Ru1 Ru3 S6 -63.11(8) .
Ru2 Ru1 Ru3 S6 -58.1(5) .
N1 Ru1 Ru3 Ru2 50.1(5) .
N2 Ru1 Ru3 Ru2 170.5(5) .
N3 Ru1 Ru3 Ru2 -70.1(5) .
S2 Ru1 Ru3 Ru2 112.2(5) .
S3 Ru1 Ru3 Ru2 -123.8(5) .
S1 Ru1 Ru3 Ru2 -5.0(5) .
N1 Ru1 S1 C1 -24.6(3) .
N2 Ru1 S1 C1 64.7(19) .
N3 Ru1 S1 C1 -116.7(3) .
S2 Ru1 S1 C1 66.0(3) .
S3 Ru1 S1 C1 158.4(3) .
Ru2 Ru1 S1 C1 112.4(3) .
Ru3 Ru1 S1 C1 112.6(3) .
N1 Ru1 S1 Ru2 -136.98(18) .
N2 Ru1 S1 Ru2 -47.7(19) .
N3 Ru1 S1 Ru2 130.86(17) .
S2 Ru1 S1 Ru2 -46.39(7) .
S3 Ru1 S1 Ru2 45.99(7) .
Ru3 Ru1 S1 Ru2 0.158(15) .
S4 Ru2 S1 C1 -133.8(7) .
S5 Ru2 S1 C1 133.0(3) .
S2 Ru2 S1 C1 -43.2(3) .
S6 Ru2 S1 C1 45.2(3) .
S3 Ru2 S1 C1 -132.2(3) .
Ru3 Ru2 S1 C1 92.2(3) .
Ru1 Ru2 S1 C1 -88.1(3) .
S4 Ru2 S1 Ru1 -45.7(7) .
S5 Ru2 S1 Ru1 -138.88(7) .
S2 Ru2 S1 Ru1 44.86(7) .
S6 Ru2 S1 Ru1 133.29(8) .
S3 Ru2 S1 Ru1 -44.07(7) .
Ru3 Ru2 S1 Ru1 -179.65(3) .
N1 Ru1 S2 C3 -116.7(3) .
N2 Ru1 S2 C3 -22.0(3) .
N3 Ru1 S2 C3 65(4) .
S3 Ru1 S2 C3 67.3(2) .
S1 Ru1 S2 C3 158.1(2) .
Ru2 Ru1 S2 C3 111.9(3) .
Ru3 Ru1 S2 C3 110.2(3) .
N1 Ru1 S2 Ru2 131.40(19) .
N2 Ru1 S2 Ru2 -133.86(17) .
N3 Ru1 S2 Ru2 -47(4) .
S3 Ru1 S2 Ru2 -44.55(8) .
S1 Ru1 S2 Ru2 46.26(6) .
Ru3 Ru1 S2 Ru2 -1.685(15) .
S4 Ru2 S2 C3 40.6(2) .
S5 Ru2 S2 C3 171.8(8) .
S1 Ru2 S2 C3 -134.1(2) .
S6 Ru2 S2 C3 129.7(2) .
S3 Ru2 S2 C3 -46.5(2) .
Ru3 Ru2 S2 C3 87.5(2) .
Ru1 Ru2 S2 C3 -89.1(2) .
S4 Ru2 S2 Ru1 129.70(7) .
S5 Ru2 S2 Ru1 -99.1(8) .
S1 Ru2 S2 Ru1 -45.04(6) .
S6 Ru2 S2 Ru1 -141.20(7) .
S3 Ru2 S2 Ru1 42.64(7) .
Ru3 Ru2 S2 Ru1 176.58(3) .
N1 Ru1 S3 C5 30.6(19) .
N2 Ru1 S3 C5 -118.4(3) .
N3 Ru1 S3 C5 -23.5(3) .
S2 Ru1 S3 C5 156.6(2) .
S1 Ru1 S3 C5 66.9(2) .
Ru2 Ru1 S3 C5 112.4(2) .
Ru3 Ru1 S3 C5 113.9(2) .
N1 Ru1 S3 Ru2 -81.8(19) .
N2 Ru1 S3 Ru2 129.18(17) .
N3 Ru1 S3 Ru2 -135.90(18) .
S2 Ru1 S3 Ru2 44.19(7) .
S1 Ru1 S3 Ru2 -45.50(7) .
Ru3 Ru1 S3 Ru2 1.502(16) .
S4 Ru2 S3 C5 135.8(3) .
S5 Ru2 S3 C5 46.1(3) .
S1 Ru2 S3 C5 -44.1(3) .
S2 Ru2 S3 C5 -131.0(3) .
S6 Ru2 S3 C5 171.2(8) .
Ru3 Ru2 S3 C5 94.7(3) .
Ru1 Ru2 S3 C5 -88.3(3) .
S4 Ru2 S3 Ru1 -135.88(7) .
S5 Ru2 S3 Ru1 134.47(9) .
S1 Ru2 S3 Ru1 44.27(6) .
S2 Ru2 S3 Ru1 -42.67(8) .
S6 Ru2 S3 Ru1 -100.4(8) .
Ru3 Ru2 S3 Ru1 -176.96(3) .
N5 Ru3 S4 C7 -118.6(4) .
N6 Ru3 S4 C7 22(3) .
N4 Ru3 S4 C7 -23.6(4) .
S5 Ru3 S4 C7 156.4(3) .
S6 Ru3 S4 C7 65.7(3) .
Ru2 Ru3 S4 C7 111.6(3) .
Ru1 Ru3 S4 C7 111.6(3) .
N5 Ru3 S4 Ru2 129.8(3) .
N6 Ru3 S4 Ru2 -90(3) .
N4 Ru3 S4 Ru2 -135.3(3) .
S5 Ru3 S4 Ru2 44.84(8) .
S6 Ru3 S4 Ru2 -45.90(8) .
Ru1 Ru3 S4 Ru2 0.020(16) .
S5 Ru2 S4 C7 -131.3(3) .
S1 Ru2 S4 C7 135.5(7) .
S2 Ru2 S4 C7 45.2(3) .
S6 Ru2 S4 C7 -43.5(3) .
S3 Ru2 S4 C7 133.9(3) .
Ru3 Ru2 S4 C7 -87.7(3) .
Ru1 Ru2 S4 C7 92.4(3) .
S5 Ru2 S4 Ru3 -43.61(7) .
S1 Ru2 S4 Ru3 -136.8(7) .
S2 Ru2 S4 Ru3 132.91(7) .
S6 Ru2 S4 Ru3 44.19(8) .
S3 Ru2 S4 Ru3 -138.44(7) .
Ru1 Ru2 S4 Ru3 -179.96(3) .
N5 Ru3 S5 C9 -23.0(4) .
N6 Ru3 S5 C9 -117.1(4) .
N4 Ru3 S5 C9 64(5) .
S4 Ru3 S5 C9 66.0(4) .
S6 Ru3 S5 C9 158.1(3) .
Ru2 Ru3 S5 C9 110.8(4) .
Ru1 Ru3 S5 C9 109.2(4) .
N5 Ru3 S5 Ru2 -133.8(2) .
N6 Ru3 S5 Ru2 132.1(2) .
N4 Ru3 S5 Ru2 -46(5) .
S4 Ru3 S5 Ru2 -44.79(7) .
S6 Ru3 S5 Ru2 47.24(9) .
Ru1 Ru3 S5 Ru2 -1.569(15) .
S4 Ru2 S5 C9 -44.5(4) .
S1 Ru2 S5 C9 130.2(4) .
S2 Ru2 S5 C9 -175.8(8) .
S6 Ru2 S5 C9 -133.7(4) .
S3 Ru2 S5 C9 42.6(4) .
Ru3 Ru2 S5 C9 -88.2(4) .
Ru1 Ru2 S5 C9 88.6(4) .
S4 Ru2 S5 Ru3 43.65(7) .
S1 Ru2 S5 Ru3 -141.58(7) .
S2 Ru2 S5 Ru3 -87.6(8) .
S6 Ru2 S5 Ru3 -45.52(7) .
S3 Ru2 S5 Ru3 130.77(7) .
Ru1 Ru2 S5 Ru3 176.73(3) .
N5 Ru3 S6 C11 53(3) .
N6 Ru3 S6 C11 -24.2(4) .
N4 Ru3 S6 C11 -116.5(3) .
S5 Ru3 S6 C11 66.5(3) .
S4 Ru3 S6 C11 158.8(3) .
Ru2 Ru3 S6 C11 113.3(3) .
Ru1 Ru3 S6 C11 114.9(3) .
N5 Ru3 S6 Ru2 -61(3) .
N6 Ru3 S6 Ru2 -137.6(2) .
N4 Ru3 S6 Ru2 130.2(2) .
S5 Ru3 S6 Ru2 -46.83(8) .
S4 Ru3 S6 Ru2 45.47(7) .
Ru1 Ru3 S6 Ru2 1.558(16) .
S4 Ru2 S6 C11 -131.8(3) .
S5 Ru2 S6 C11 -41.8(3) .
S1 Ru2 S6 C11 48.3(3) .
S2 Ru2 S6 C11 135.1(3) .
S3 Ru2 S6 C11 -167.2(8) .
Ru3 Ru2 S6 C11 -87.4(3) .
Ru1 Ru2 S6 C11 95.8(3) .
S4 Ru2 S6 Ru3 -44.32(7) .
S5 Ru2 S6 Ru3 45.61(9) .
S1 Ru2 S6 Ru3 135.77(7) .
S2 Ru2 S6 Ru3 -137.48(9) .
S3 Ru2 S6 Ru3 -79.7(8) .
Ru1 Ru2 S6 Ru3 -176.73(3) .
N2 Ru1 N1 C2 -175.2(5) .
N3 Ru1 N1 C2 89.7(5) .
S2 Ru1 N1 C2 -90.2(5) .
S3 Ru1 N1 C2 36(2) .
S1 Ru1 N1 C2 -0.6(5) .
Ru2 Ru1 N1 C2 -42.6(6) .
Ru3 Ru1 N1 C2 -44.0(6) .
N1 Ru1 N2 C4 85.4(5) .
N3 Ru1 N2 C4 178.0(5) .
S2 Ru1 N2 C4 -4.8(5) .
S3 Ru1 N2 C4 -97.2(5) .
S1 Ru1 N2 C4 -3(2) .
Ru2 Ru1 N2 C4 -48.6(5) .
Ru3 Ru1 N2 C4 -48.9(5) .
N1 Ru1 N3 C6 -179.0(5) .
N2 Ru1 N3 C6 86.0(5) .
S2 Ru1 N3 C6 -1(4) .
S3 Ru1 N3 C6 -3.1(4) .
S1 Ru1 N3 C6 -93.8(5) .
Ru2 Ru1 N3 C6 -46.3(5) .
Ru3 Ru1 N3 C6 -44.6(5) .
N5 Ru3 N4 C8 86.8(7) .
N6 Ru3 N4 C8 -178.9(7) .
S5 Ru3 N4 C8 0(5) .
S4 Ru3 N4 C8 -2.0(6) .
S6 Ru3 N4 C8 -94.0(7) .
Ru2 Ru3 N4 C8 -45.3(7) .
Ru1 Ru3 N4 C8 -43.8(7) .
N6 Ru3 N5 C13 90.7(8) .
N4 Ru3 N5 C13 -176.7(8) .
S5 Ru3 N5 C13 0.3(8) .
S4 Ru3 N5 C13 -92.1(8) .
S6 Ru3 N5 C13 14(3) .
Ru2 Ru3 N5 C13 -44.0(9) .
Ru1 Ru3 N5 C13 -45.6(9) .
N5 Ru3 N6 C12 -179.2(6) .
N4 Ru3 N6 C12 85.8(7) .
S5 Ru3 N6 C12 -94.1(6) .
S4 Ru3 N6 C12 41(3) .
S6 Ru3 N6 C12 -3.5(6) .
Ru2 Ru3 N6 C12 -46.3(7) .
Ru1 Ru3 N6 C12 -46.1(7) .
O11 O10 N10 O12 146(2) 2_676
O11 O10 N10 O11 -30(3) 2_676
O10 O11 N10 O10 35(3) 2_676
O10 O11 N10 O12 -142(2) 2_676
Ru1 S1 C1 C2 49.3(5) .
Ru2 S1 C1 C2 121.5(5) .
S1 C1 C2 N1 -58.4(7) .
Ru1 N1 C2 C1 34.9(8) .
Ru1 S2 C3 C4 48.2(5) .
Ru2 S2 C3 C4 120.8(5) .
Ru1 N2 C4 C3 38.3(7) .
S2 C3 C4 N2 -59.5(7) .
Ru1 S3 C5 C6 50.2(5) .
Ru2 S3 C5 C6 122.1(4) .
Ru1 N3 C6 C5 36.6(7) .
S3 C5 C6 N3 -59.7(6) .
Ru3 S4 C7 C8 49.7(5) .
Ru2 S4 C7 C8 120.5(5) .
Ru3 N4 C8 C7 34.8(9) .
S4 C7 C8 N4 -58.2(8) .
Ru3 S5 C9 C13 45.3(9) .
Ru2 S5 C9 C13 116.2(8) .
Ru3 S6 C11 C12 50.6(6) .
Ru2 S6 C11 C12 121.0(5) .
Ru3 N6 C12 C11 37.8(9) .
S6 C11 C12 N6 -60.6(8) .
Ru3 N5 C13 C9 31.7(12) .
S5 C9 C13 N5 -53.6(12) .
